data_7013537
loop_
_publ_author_name
'Sugawara, Ken-ichiro'
'Hikichi, Shiro'
'Akita, Munetaka'

_publ_section_title
;
 A peroxochromium complex, TpiPr2Cr(O2)2, obtained by oxidative
 dehydrative condensation between a dihydroxochromium complex and H2O2
 [TpiPr2 = hydrotris(3,5-diisopropylpyrazolyl)borato]Electronic
 supplementary information (ESI) available: Atomic numbering schemes.
 See http://www.rsc.org/suppdata/dt/b3/b309762e/
;
_journal_issue 22
_journal_name_full 'Dalton Transactions'
_journal_page_first 4346
_journal_paper_doi 10.1039/b309762e
_journal_year 2003
_chemical_formula_moiety 'C63 H112 B2 Cr2 N14 O4 '
_chemical_formula_sum 'C63 H112 B2 Cr2 N14 O4'
_chemical_formula_weight 1255.28
_space_group_IT_number 2
_symmetry_cell_setting triclinic
_symmetry_Int_Tables_number 2
_symmetry_space_group_name_Hall '-P 1'
_symmetry_space_group_name_H-M 'P -1'
_cell_angle_alpha 99.328(2)
_cell_angle_beta 97.619(3)
_cell_angle_gamma 84.569(5)
_cell_formula_units_Z 2
_cell_length_a 15.6053(9)
_cell_length_b 16.611(1)
_cell_length_c 14.3911(9)
_cell_measurement_reflns_used 9147
_cell_measurement_temperature 296.2
_cell_measurement_theta_max 27.5
_cell_measurement_theta_min 1.2
_cell_volume 3638.4(4)
_computing_cell_refinement PROCESS-AUTO
_computing_data_collection PROCESS-AUTO
_computing_data_reduction 'teXsan Ver. 1.11'
_computing_publication_material 'teXsan Ver. 1.11'
_computing_structure_refinement SHELXL97
_computing_structure_solution SIR92
_diffrn_detector_area_resol_mean 10.00
_diffrn_measurement_device_type 'Rigaku RAXIS-IV Imaging Plate'
_diffrn_measurement_method \w
_diffrn_radiation_type 'Mo K\a'
_diffrn_radiation_wavelength 0.7107
_diffrn_reflns_av_R_equivalents 0.000
_diffrn_reflns_limit_h_max 19
_diffrn_reflns_limit_h_min 0
_diffrn_reflns_limit_k_max 21
_diffrn_reflns_limit_k_min -21
_diffrn_reflns_limit_l_max 17
_diffrn_reflns_limit_l_min -18
_diffrn_reflns_number 27165
_diffrn_reflns_theta_max 27.48
_exptl_absorpt_coefficient_mu 0.350
_exptl_absorpt_correction_T_max 0.966
_exptl_absorpt_correction_T_min 0.838
_exptl_absorpt_correction_type multi-scan
_exptl_absorpt_process_details '(Higashi, 1995)'
_exptl_crystal_colour unknown
_exptl_crystal_density_diffrn 1.146
_exptl_crystal_density_method 'not measured'
_exptl_crystal_description unknown
_exptl_crystal_size_max 0.100
_exptl_crystal_size_mid 0.100
_exptl_crystal_size_min 0.100
_refine_diff_density_max 0.52
_refine_diff_density_min -0.68
_refine_ls_extinction_coef 0.0000
_refine_ls_extinction_expression Fc^*^=kFc[1+0.001xFc^2^\l^3^/sin(2\q)]^-1/4^
_refine_ls_extinction_method SHELXL
_refine_ls_goodness_of_fit_ref 1.011
_refine_ls_hydrogen_treatment noref
_refine_ls_number_parameters 801
_refine_ls_number_reflns 9078
_refine_ls_R_factor_gt 0.0719
_refine_ls_shift/su_max -0.0020
_refine_ls_structure_factor_coef Fsqd
_refine_ls_weighting_details 'w = 1/[\s^2^(Fo^2^) + (0.1000P)^2^+0.0000P] where P=(Fo^2^+2Fc^2^)/3'
_refine_ls_weighting_scheme calc
_refine_ls_wR_factor_ref 0.1883
_reflns_number_gt 9078
_reflns_number_total 14755
_reflns_threshold_expression >2.0sigma(I)
_cod_data_source_file b309762e.txt
_cod_data_source_block sug46
_cod_original_sg_symbol_H-M 'P -1         '
_cod_original_formula_sum 'C63 H112 B2 Cr2 N14 O4 '
_cod_database_code 7013537

loop_
_symmetry_equiv_pos_as_xyz
x,y,z
-x,-y,-z

loop_
_atom_site_label
_atom_site_type_symbol
_atom_site_fract_x
_atom_site_fract_y
_atom_site_fract_z
_atom_site_U_iso_or_equiv
_atom_site_adp_type
_atom_site_occupancy
_atom_site_calc_flag
_atom_site_refinement_flags
_atom_site_disorder_assembly
_atom_site_disorder_group
Cr(1) Cr 0.70544(3) 0.32677(3) 0.22949(4) 0.0257(1) Uani 1.00 d . . .
Cr(2) Cr 0.79626(3) 0.18217(3) 0.19733(4) 0.0269(1) Uani 1.00 d . . .
O(1) O 0.8197(1) 0.2954(1) 0.1940(2) 0.0314(5) Uani 1.00 d . . .
O(2) O 0.6799(1) 0.2266(1) 0.1381(2) 0.0307(5) Uani 1.00 d . . .
O(3) O 0.7455(1) 0.2432(2) 0.3113(2) 0.0294(5) Uani 1.00 d . . .
O(4) O 0.7575(2) 0.0788(2) 0.2139(2) 0.0378(6) Uani 1.00 d . . .
N(11) N 0.5777(2) 0.3503(2) 0.2558(2) 0.0300(6) Uani 1.00 d . . .
N(12) N 0.5452(2) 0.4315(2) 0.2682(2) 0.0308(7) Uani 1.00 d . . .
N(21) N 0.7341(2) 0.4247(2) 0.3347(2) 0.0304(6) Uani 1.00 d . . .
N(22) N 0.6850(2) 0.4974(2) 0.3291(2) 0.0312(6) Uani 1.00 d . . .
N(31) N 0.6779(2) 0.4074(2) 0.1300(2) 0.0285(6) Uani 1.00 d . . .
N(32) N 0.6314(2) 0.4805(2) 0.1557(2) 0.0279(6) Uani 1.00 d . . .
N(41) N 0.9671(2) 0.3374(2) 0.1503(3) 0.0447(9) Uani 1.00 d . . .
N(42) N 1.0118(2) 0.2726(2) 0.0999(2) 0.0355(7) Uani 1.00 d . . .
N(51) N 0.9228(2) 0.1549(2) 0.2516(2) 0.0317(7) Uani 1.00 d . . .
N(52) N 0.9923(2) 0.1692(2) 0.2074(2) 0.0324(7) Uani 1.00 d . . .
N(61) N 0.8328(2) 0.1344(2) 0.0675(2) 0.0297(6) Uani 1.00 d . . .
N(62) N 0.9088(2) 0.1527(2) 0.0366(2) 0.0283(6) Uani 1.00 d . . .
N(71) N 0.6785(2) 0.1347(3) 0.4259(3) 0.0554(10) Uani 1.00 d . . .
N(72) N 0.6744(2) 0.0668(2) 0.3589(3) 0.0494(9) Uani 1.00 d . . .
C(11) C 0.5116(2) 0.3045(2) 0.2581(3) 0.0331(8) Uani 1.00 d . . .
C(12) C 0.4365(2) 0.3552(3) 0.2716(3) 0.0414(9) Uani 1.00 d . . .
C(13) C 0.4591(2) 0.4342(2) 0.2771(3) 0.0364(9) Uani 1.00 d . . .
C(14) C 0.5199(2) 0.2122(3) 0.2467(3) 0.0402(9) Uani 1.00 d . . .
C(15) C 0.4780(3) 0.1814(3) 0.3224(4) 0.059(1) Uani 1.00 d . . .
C(16) C 0.4811(3) 0.1761(3) 0.1484(4) 0.059(1) Uani 1.00 d . . .
C(17) C 0.4036(3) 0.5135(3) 0.2950(3) 0.044(1) Uani 1.00 d . . .
C(18) C 0.4219(3) 0.5536(3) 0.3977(4) 0.071(2) Uani 1.00 d . . .
C(19) C 0.3076(3) 0.4997(3) 0.2700(4) 0.058(1) Uani 1.00 d . . .
C(21) C 0.7973(2) 0.4388(2) 0.4063(3) 0.0372(9) Uani 1.00 d . . .
C(22) C 0.7905(3) 0.5206(3) 0.4456(3) 0.051(1) Uani 1.00 d . . .
C(23) C 0.7191(3) 0.5568(3) 0.3956(3) 0.0427(9) Uani 1.00 d . . .
C(24) C 0.8626(3) 0.3739(3) 0.4416(3) 0.0441(10) Uani 1.00 d . . .
C(25) C 0.8637(5) 0.3801(4) 0.5479(4) 0.101(2) Uani 1.00 d . . .
C(26) C 0.9531(3) 0.3808(4) 0.4180(5) 0.086(2) Uani 1.00 d . . .
C(27) C 0.6843(3) 0.6444(3) 0.4112(3) 0.051(1) Uani 1.00 d . . .
C(28) C 0.6494(3) 0.6665(3) 0.5076(4) 0.068(1) Uani 1.00 d . . .
C(29) C 0.7549(4) 0.6996(3) 0.4056(4) 0.077(2) Uani 1.00 d . . .
C(31) C 0.6953(2) 0.4069(2) 0.0406(3) 0.0361(9) Uani 1.00 d . . .
C(32) C 0.6598(3) 0.4800(3) 0.0097(3) 0.0390(9) Uani 1.00 d . . .
C(33) C 0.6194(2) 0.5248(2) 0.0834(3) 0.0305(8) Uani 1.00 d . . .
C(34) C 0.7429(3) 0.3369(3) -0.0158(3) 0.047(1) Uani 1.00 d . . .
C(35) C 0.6800(3) 0.2957(3) -0.0971(3) 0.063(1) Uani 1.00 d . . .
C(36) C 0.8194(3) 0.3656(3) -0.0545(4) 0.067(1) Uani 1.00 d . . .
C(37) C 0.5713(2) 0.6079(2) 0.0880(3) 0.0352(8) Uani 1.00 d . . .
C(38) C 0.5421(3) 0.6295(3) -0.0110(3) 0.048(1) Uani 1.00 d . . .
C(39) C 0.6256(3) 0.6744(3) 0.1457(3) 0.056(1) Uani 1.00 d . . .
C(41) C 1.0050(3) 0.4048(3) 0.1445(4) 0.059(1) Uani 1.00 d . . .
C(42) C 1.0732(3) 0.3858(3) 0.0899(4) 0.058(1) Uani 1.00 d . . .
C(43) C 1.0770(2) 0.3025(3) 0.0624(3) 0.0405(9) Uani 1.00 d . . .
C(44) C 0.9751(4) 0.4881(3) 0.1974(6) 0.103(3) Uani 1.00 d . . .
C(45) C 1.0284(4) 0.5511(4) 0.1989(5) 0.090(2) Uani 1.00 d . . .
C(46) C 0.8798(3) 0.5048(3) 0.1912(4) 0.064(1) Uani 1.00 d . . .
C(47) C 1.1432(3) 0.2529(3) 0.0046(3) 0.045(1) Uani 1.00 d . . .
C(48) C 1.2357(3) 0.2658(3) 0.0520(4) 0.061(1) Uani 1.00 d . . .
C(49) C 1.1332(3) 0.2761(3) -0.0954(4) 0.064(1) Uani 1.00 d . . .
C(51) C 0.9543(2) 0.1354(3) 0.3367(3) 0.0382(9) Uani 1.00 d . . .
C(52) C 1.0436(3) 0.1364(3) 0.3487(3) 0.050(1) Uani 1.00 d . . .
C(53) C 1.0664(2) 0.1578(3) 0.2679(3) 0.044(1) Uani 1.00 d . . .
C(54) C 0.8993(3) 0.1123(3) 0.4042(3) 0.048(1) Uani 1.00 d . . .
C(55) C 0.9283(4) 0.1501(3) 0.5059(3) 0.071(2) Uani 1.00 d . . .
C(56) C 0.9014(3) 0.0197(3) 0.3980(4) 0.061(1) Uani 1.00 d . . .
C(57) C 1.1545(3) 0.1751(4) 0.2492(3) 0.059(1) Uani 1.00 d . . .
C(58) C 1.1714(3) 0.2648(4) 0.2899(4) 0.076(2) Uani 1.00 d . . .
C(59) C 1.2250(3) 0.1176(4) 0.2922(4) 0.079(2) Uani 1.00 d . . .
C(61) C 0.7859(2) 0.0934(2) -0.0071(3) 0.0349(8) Uani 1.00 d . . .
C(62) C 0.8297(2) 0.0862(3) -0.0868(3) 0.0399(9) Uani 1.00 d . . .
C(63) C 0.9059(2) 0.1222(2) -0.0571(3) 0.0347(8) Uani 1.00 d . . .
C(64) C 0.7023(2) 0.0568(3) -0.0018(3) 0.0411(9) Uani 1.00 d . . .
C(65) C 0.6313(3) 0.0769(3) -0.0797(4) 0.060(1) Uani 1.00 d . . .
C(66) C 0.7171(3) -0.0359(3) -0.0065(4) 0.056(1) Uani 1.00 d . . .
C(67) C 0.9777(2) 0.1278(3) -0.1157(3) 0.0394(9) Uani 1.00 d . . .
C(68) C 0.9423(3) 0.1433(3) -0.2155(3) 0.061(1) Uani 1.00 d . . .
C(69) C 1.0382(3) 0.0490(3) -0.1202(4) 0.057(1) Uani 1.00 d . . .
C(71) C 0.6482(3) 0.1159(5) 0.5005(4) 0.079(2) Uani 1.00 d . . .
C(72) C 0.6244(4) 0.0355(5) 0.4808(5) 0.093(2) Uani 1.00 d . . .
C(73) C 0.6431(3) 0.0041(4) 0.3891(4) 0.065(1) Uani 1.00 d . . .
C(74) C 0.6449(5) 0.1792(7) 0.5893(5) 0.141(4) Uani 1.00 d . . .
C(75) C 0.5590(7) 0.2030(8) 0.6176(8) 0.182(5) Uani 1.00 d . . .
C(76) C 0.7132(8) 0.2256(9) 0.625(1) 0.134(6) Uani 0.60 d P . .
C(76A) C 0.689(1) 0.125(1) 0.6707(9) 0.125(8) Uani 0.40 d P . .
C(77) C 0.6321(4) -0.0772(4) 0.3245(5) 0.083(2) Uani 1.00 d . . .
C(78) C 0.5639(6) -0.0677(5) 0.2415(7) 0.149(4) Uani 1.00 d . . .
C(79) C 0.7157(5) -0.1138(4) 0.2834(6) 0.113(3) Uani 1.00 d . . .
B(1) B 0.6029(3) 0.4986(2) 0.2561(3) 0.0305(9) Uani 1.00 d . . .
B(2) B 0.9922(3) 0.1838(3) 0.1024(3) 0.0327(9) Uani 1.00 d . . .
H(01) H 0.8868 0.3204 0.1795 0.0399 Uiso 1.00 calc . . .
H(02) H 0.6745 0.2290 0.0576 0.0399 Uiso 1.00 calc . . .
H(03) H 0.7179 0.2177 0.3442 0.0399 Uiso 1.00 calc . . .
H(04) H 0.6952 0.0707 0.3006 0.0561 Uiso 1.00 calc . . .
H(4) H 0.3796 0.3387 0.2761 0.0491 Uiso 1.00 calc . . .
H(5) H 0.5806 0.1943 0.2534 0.0494 Uiso 1.00 calc . . .
H(05) H 0.7977 0.0425 0.1964 0.0399 Uiso 1.00 calc . . .
H(6) H 0.5055 0.2029 0.3840 0.0595 Uiso 1.00 calc . . .
H(7) H 0.4847 0.1227 0.3138 0.0595 Uiso 1.00 calc . . .
H(8) H 0.4175 0.1992 0.3173 0.0595 Uiso 1.00 calc . . .
H(9) H 0.4205 0.1933 0.1396 0.0594 Uiso 1.00 calc . . .
H(10) H 0.4882 0.1175 0.1416 0.0594 Uiso 1.00 calc . . .
H(11) H 0.5100 0.1946 0.1018 0.0594 Uiso 1.00 calc . . .
H(12) H 0.4194 0.5504 0.2552 0.0527 Uiso 1.00 calc . . .
H(13) H 0.4009 0.5214 0.4383 0.0707 Uiso 1.00 calc . . .
H(14) H 0.3931 0.6075 0.4054 0.0707 Uiso 1.00 calc . . .
H(15) H 0.4833 0.5572 0.4140 0.0707 Uiso 1.00 calc . . .
H(16) H 0.2743 0.5515 0.2756 0.0583 Uiso 1.00 calc . . .
H(17) H 0.2905 0.4670 0.3127 0.0583 Uiso 1.00 calc . . .
H(18) H 0.2976 0.4719 0.2061 0.0583 Uiso 1.00 calc . . .
H(19) H 0.5713 0.5511 0.2644 0.0362 Uiso 1.00 calc . . .
H(20) H 0.8291 0.5474 0.4973 0.0601 Uiso 1.00 calc . . .
H(21) H 0.8440 0.3205 0.4128 0.0550 Uiso 1.00 calc . . .
H(22) H 0.9114 0.3457 0.5725 0.1009 Uiso 1.00 calc . . .
H(23) H 0.8103 0.3629 0.5615 0.1009 Uiso 1.00 calc . . .
H(24) H 0.8700 0.4358 0.5771 0.1009 Uiso 1.00 calc . . .
H(25) H 0.9904 0.3350 0.4356 0.0859 Uiso 1.00 calc . . .
H(26) H 0.9751 0.4306 0.4521 0.0859 Uiso 1.00 calc . . .
H(27) H 0.9512 0.3811 0.3511 0.0859 Uiso 1.00 calc . . .
H(28) H 0.6372 0.6527 0.3618 0.0645 Uiso 1.00 calc . . .
H(29) H 0.6955 0.6588 0.5573 0.0678 Uiso 1.00 calc . . .
H(30) H 0.6042 0.6318 0.5102 0.0678 Uiso 1.00 calc . . .
H(31) H 0.6266 0.7226 0.5155 0.0678 Uiso 1.00 calc . . .
H(32) H 0.8031 0.6901 0.4525 0.0767 Uiso 1.00 calc . . .
H(33) H 0.7327 0.7557 0.4173 0.0767 Uiso 1.00 calc . . .
H(34) H 0.7738 0.6879 0.3437 0.0767 Uiso 1.00 calc . . .
H(35) H 0.6624 0.4959 -0.0512 0.0476 Uiso 1.00 calc . . .
H(36) H 0.7656 0.2972 0.0255 0.0568 Uiso 1.00 calc . . .
H(37) H 0.6308 0.2808 -0.0719 0.0631 Uiso 1.00 calc . . .
H(38) H 0.7090 0.2474 -0.1288 0.0631 Uiso 1.00 calc . . .
H(39) H 0.6610 0.3329 -0.1414 0.0631 Uiso 1.00 calc . . .
H(40) H 0.8498 0.3196 -0.0885 0.0670 Uiso 1.00 calc . . .
H(41) H 0.8580 0.3910 -0.0028 0.0670 Uiso 1.00 calc . . .
H(42) H 0.7985 0.4044 -0.0965 0.0670 Uiso 1.00 calc . . .
H(43) H 0.5201 0.6063 0.1189 0.0442 Uiso 1.00 calc . . .
H(44) H 0.5079 0.6808 -0.0060 0.0475 Uiso 1.00 calc . . .
H(45) H 0.5079 0.5875 -0.0474 0.0475 Uiso 1.00 calc . . .
H(46) H 0.5920 0.6336 -0.0419 0.0475 Uiso 1.00 calc . . .
H(47) H 0.6437 0.6610 0.2081 0.0562 Uiso 1.00 calc . . .
H(48) H 0.5916 0.7258 0.1504 0.0562 Uiso 1.00 calc . . .
H(49) H 0.6757 0.6782 0.1150 0.0562 Uiso 1.00 calc . . .
H(50) H 1.0402 0.1499 0.0788 0.0403 Uiso 1.00 calc . . .
H(51) H 1.1109 0.4233 0.0742 0.0712 Uiso 1.00 calc . . .
H(52) H 0.9893 0.4790 0.2648 0.1355 Uiso 1.00 calc . . .
H(53) H 1.0864 0.5348 0.2239 0.0903 Uiso 1.00 calc . . .
H(54) H 1.0073 0.5992 0.2383 0.0903 Uiso 1.00 calc . . .
H(55) H 1.0282 0.5626 0.1357 0.0903 Uiso 1.00 calc . . .
H(56) H 0.8660 0.5556 0.2304 0.0638 Uiso 1.00 calc . . .
H(57) H 0.8549 0.4614 0.2126 0.0638 Uiso 1.00 calc . . .
H(58) H 0.8566 0.5081 0.1266 0.0638 Uiso 1.00 calc . . .
H(59) H 1.1336 0.1957 -0.0012 0.0577 Uiso 1.00 calc . . .
H(60) H 1.2428 0.2491 0.1136 0.0606 Uiso 1.00 calc . . .
H(61) H 1.2460 0.3226 0.0584 0.0606 Uiso 1.00 calc . . .
H(62) H 1.2762 0.2337 0.0137 0.0606 Uiso 1.00 calc . . .
H(63) H 1.1516 0.3302 -0.0920 0.0640 Uiso 1.00 calc . . .
H(64) H 1.0736 0.2748 -0.1222 0.0640 Uiso 1.00 calc . . .
H(65) H 1.1683 0.2379 -0.1346 0.0640 Uiso 1.00 calc . . .
H(66) H 1.0830 0.1247 0.4031 0.0588 Uiso 1.00 calc . . .
H(67) H 0.8408 0.1335 0.3880 0.0599 Uiso 1.00 calc . . .
H(68) H 0.9846 0.1260 0.5263 0.0705 Uiso 1.00 calc . . .
H(69) H 0.8876 0.1401 0.5465 0.0705 Uiso 1.00 calc . . .
H(70) H 0.9309 0.2080 0.5090 0.0705 Uiso 1.00 calc . . .
H(71) H 0.8622 0.0064 0.4383 0.0608 Uiso 1.00 calc . . .
H(72) H 0.9591 -0.0015 0.4180 0.0608 Uiso 1.00 calc . . .
H(73) H 0.8842 -0.0043 0.3336 0.0608 Uiso 1.00 calc . . .
H(74) H 1.1563 0.1682 0.1821 0.0720 Uiso 1.00 calc . . .
H(75) H 1.2280 0.2756 0.2782 0.0760 Uiso 1.00 calc . . .
H(76) H 1.1682 0.2737 0.3570 0.0760 Uiso 1.00 calc . . .
H(77) H 1.1285 0.3007 0.2599 0.0760 Uiso 1.00 calc . . .
H(78) H 1.2105 0.0620 0.2721 0.0790 Uiso 1.00 calc . . .
H(79) H 1.2296 0.1297 0.3601 0.0790 Uiso 1.00 calc . . .
H(80) H 1.2794 0.1247 0.2714 0.0790 Uiso 1.00 calc . . .
H(81) H 0.8094 0.0604 -0.1495 0.0497 Uiso 1.00 calc . . .
H(82) H 0.6826 0.0788 0.0585 0.0529 Uiso 1.00 calc . . .
H(83) H 0.6204 0.1352 -0.0751 0.0599 Uiso 1.00 calc . . .
H(84) H 0.5792 0.0532 -0.0725 0.0599 Uiso 1.00 calc . . .
H(85) H 0.6494 0.0550 -0.1405 0.0599 Uiso 1.00 calc . . .
H(86) H 0.6651 -0.0575 0.0046 0.0558 Uiso 1.00 calc . . .
H(87) H 0.7635 -0.0486 0.0410 0.0558 Uiso 1.00 calc . . .
H(88) H 0.7321 -0.0599 -0.0681 0.0558 Uiso 1.00 calc . . .
H(89) H 1.0113 0.1734 -0.0859 0.0498 Uiso 1.00 calc . . .
H(90) H 0.9044 0.1924 -0.2120 0.0608 Uiso 1.00 calc . . .
H(91) H 0.9107 0.0980 -0.2476 0.0608 Uiso 1.00 calc . . .
H(92) H 0.9895 0.1492 -0.2497 0.0608 Uiso 1.00 calc . . .
H(93) H 1.0066 0.0036 -0.1521 0.0568 Uiso 1.00 calc . . .
H(94) H 1.0602 0.0397 -0.0570 0.0568 Uiso 1.00 calc . . .
H(95) H 1.0857 0.0545 -0.1542 0.0568 Uiso 1.00 calc . . .
H(98) H 0.5978 0.0076 0.5219 0.1061 Uiso 1.00 calc . . .
H(99) H 0.6143 -0.1156 0.3611 0.1024 Uiso 1.00 calc . . .
H(100) H 0.5118 -0.0410 0.2643 0.1490 Uiso 1.00 calc . . .
H(101) H 0.5521 -0.1207 0.2068 0.1490 Uiso 1.00 calc . . .
H(102) H 0.5845 -0.0354 0.2007 0.1490 Uiso 1.00 calc . . .
H(103) H 0.7072 -0.1679 0.2501 0.1131 Uiso 1.00 calc . . .
H(104) H 0.7621 -0.1163 0.3340 0.1131 Uiso 1.00 calc . . .
H(105) H 0.7301 -0.0800 0.2404 0.1131 Uiso 1.00 calc . . .

loop_
_atom_site_aniso_label
_atom_site_aniso_U_11
_atom_site_aniso_U_22
_atom_site_aniso_U_33
_atom_site_aniso_U_12
_atom_site_aniso_U_13
_atom_site_aniso_U_23
Cr(1) 0.0267(3) 0.0264(3) 0.0244(3) -0.0001(2) 0.0037(2) 0.0054(2)
Cr(2) 0.0276(3) 0.0274(3) 0.0256(3) 0.0004(2) 0.0021(2) 0.0059(2)
O(1) 0.032(1) 0.028(1) 0.035(1) 0.0021(10) 0.005(1) 0.006(1)
O(2) 0.029(1) 0.029(1) 0.031(1) 0.0008(10) -0.0003(10) 0.002(1)
O(3) 0.034(1) 0.032(1) 0.024(1) -0.0027(10) 0.0049(10) 0.008(1)
O(4) 0.043(1) 0.033(1) 0.039(2) -0.001(1) 0.006(1) 0.009(1)
N(11) 0.029(1) 0.028(2) 0.034(2) -0.002(1) 0.003(1) 0.008(1)
N(12) 0.032(2) 0.030(2) 0.034(2) 0.002(1) 0.010(1) 0.010(1)
N(21) 0.035(2) 0.029(2) 0.026(2) 0.002(1) 0.001(1) 0.004(1)
N(22) 0.041(2) 0.025(2) 0.027(2) -0.003(1) 0.007(1) 0.001(1)
N(31) 0.032(2) 0.028(2) 0.026(2) 0.003(1) 0.006(1) 0.005(1)
N(32) 0.028(1) 0.028(2) 0.029(2) 0.002(1) 0.002(1) 0.010(1)
N(41) 0.036(2) 0.032(2) 0.065(2) -0.006(1) 0.017(2) -0.004(2)
N(42) 0.029(2) 0.033(2) 0.045(2) -0.005(1) 0.009(1) 0.003(1)
N(51) 0.031(1) 0.031(2) 0.032(2) 0.001(1) 0.002(1) 0.008(1)
N(52) 0.024(1) 0.040(2) 0.031(2) -0.003(1) 0.000(1) 0.003(1)
N(61) 0.028(1) 0.029(2) 0.032(2) -0.002(1) 0.003(1) 0.005(1)
N(62) 0.025(1) 0.034(2) 0.027(2) -0.001(1) 0.004(1) 0.006(1)
N(71) 0.055(2) 0.069(3) 0.045(2) -0.015(2) 0.010(2) 0.009(2)
N(72) 0.056(2) 0.051(2) 0.048(2) -0.013(2) 0.007(2) 0.020(2)
C(11) 0.028(2) 0.032(2) 0.043(2) 0.001(1) 0.008(2) 0.013(2)
C(12) 0.032(2) 0.045(2) 0.053(3) -0.001(2) 0.011(2) 0.020(2)
C(13) 0.032(2) 0.043(2) 0.036(2) 0.005(2) 0.008(2) 0.012(2)
C(14) 0.032(2) 0.037(2) 0.052(3) -0.005(2) 0.003(2) 0.010(2)
C(15) 0.047(2) 0.051(3) 0.090(4) -0.003(2) 0.023(2) 0.026(3)
C(16) 0.051(3) 0.042(3) 0.079(4) -0.005(2) -0.006(2) 0.002(2)
C(17) 0.038(2) 0.041(2) 0.057(3) 0.009(2) 0.016(2) 0.018(2)
C(18) 0.061(3) 0.063(4) 0.080(4) 0.014(2) 0.011(3) -0.007(3)
C(19) 0.044(2) 0.066(3) 0.068(3) 0.014(2) 0.015(2) 0.025(3)
C(21) 0.042(2) 0.035(2) 0.033(2) -0.003(2) 0.001(2) 0.004(2)
C(22) 0.061(3) 0.041(3) 0.043(3) -0.007(2) -0.014(2) 0.000(2)
C(23) 0.058(2) 0.037(2) 0.031(2) -0.001(2) 0.004(2) 0.003(2)
C(24) 0.049(2) 0.040(2) 0.038(2) -0.001(2) -0.010(2) 0.005(2)
C(25) 0.148(6) 0.096(5) 0.051(4) 0.057(4) 0.012(4) 0.027(3)
C(26) 0.056(3) 0.079(4) 0.123(6) -0.001(3) -0.007(3) 0.032(4)
C(27) 0.079(3) 0.033(2) 0.036(2) 0.000(2) -0.006(2) -0.002(2)
C(28) 0.082(4) 0.054(3) 0.058(3) 0.003(3) 0.002(3) -0.011(3)
C(29) 0.118(5) 0.042(3) 0.068(4) -0.012(3) 0.006(3) 0.006(3)
C(31) 0.042(2) 0.038(2) 0.028(2) 0.006(2) 0.007(2) 0.008(2)
C(32) 0.049(2) 0.043(2) 0.028(2) 0.003(2) 0.009(2) 0.015(2)
C(33) 0.028(2) 0.034(2) 0.029(2) -0.002(1) 0.002(1) 0.008(2)
C(34) 0.065(3) 0.045(3) 0.032(2) 0.020(2) 0.018(2) 0.014(2)
C(35) 0.080(3) 0.054(3) 0.049(3) 0.008(2) 0.016(2) -0.007(2)
C(36) 0.073(3) 0.080(4) 0.053(3) 0.016(3) 0.034(3) 0.015(3)
C(37) 0.039(2) 0.030(2) 0.037(2) 0.000(2) 0.004(2) 0.011(2)
C(38) 0.054(2) 0.043(3) 0.047(3) 0.001(2) -0.004(2) 0.021(2)
C(39) 0.082(3) 0.038(3) 0.051(3) -0.009(2) 0.006(2) 0.011(2)
C(41) 0.043(2) 0.038(3) 0.101(4) -0.004(2) 0.032(2) 0.005(2)
C(42) 0.039(2) 0.040(3) 0.100(4) -0.008(2) 0.025(2) 0.014(2)
C(43) 0.032(2) 0.041(2) 0.052(3) -0.004(2) 0.013(2) 0.013(2)
C(44) 0.066(4) 0.037(3) 0.210(8) -0.015(3) 0.066(4) -0.015(4)
C(45) 0.070(4) 0.064(4) 0.127(6) -0.016(3) 0.015(4) -0.027(4)
C(46) 0.063(3) 0.041(3) 0.088(4) 0.000(2) 0.023(3) 0.002(3)
C(47) 0.036(2) 0.052(3) 0.051(3) -0.002(2) 0.014(2) 0.013(2)
C(48) 0.036(2) 0.067(3) 0.080(4) -0.004(2) 0.014(2) 0.008(3)
C(49) 0.057(3) 0.072(4) 0.071(4) -0.005(2) 0.025(3) 0.022(3)
C(51) 0.035(2) 0.045(2) 0.033(2) 0.006(2) -0.005(2) 0.013(2)
C(52) 0.044(2) 0.068(3) 0.032(2) 0.003(2) -0.011(2) 0.011(2)
C(53) 0.032(2) 0.057(3) 0.038(2) -0.006(2) -0.006(2) 0.000(2)
C(54) 0.048(2) 0.059(3) 0.040(2) 0.013(2) 0.006(2) 0.025(2)
C(55) 0.099(4) 0.070(4) 0.044(3) 0.022(3) 0.018(3) 0.020(3)
C(56) 0.062(3) 0.071(4) 0.054(3) -0.003(2) 0.003(2) 0.027(3)
C(57) 0.028(2) 0.103(4) 0.042(3) -0.011(2) -0.006(2) 0.002(3)
C(58) 0.056(3) 0.106(5) 0.065(4) -0.035(3) -0.005(3) 0.002(3)
C(59) 0.038(2) 0.113(5) 0.075(4) -0.001(3) -0.009(2) -0.003(3)
C(61) 0.034(2) 0.034(2) 0.032(2) 0.000(2) -0.002(2) -0.002(2)
C(62) 0.037(2) 0.051(3) 0.027(2) 0.000(2) -0.002(2) -0.002(2)
C(63) 0.038(2) 0.039(2) 0.028(2) 0.000(2) 0.005(1) 0.006(2)
C(64) 0.033(2) 0.046(2) 0.040(2) -0.006(2) -0.002(2) -0.003(2)
C(65) 0.040(2) 0.075(4) 0.063(3) -0.015(2) -0.011(2) 0.012(3)
C(66) 0.053(3) 0.042(3) 0.072(3) -0.012(2) 0.010(2) 0.000(2)
C(67) 0.040(2) 0.049(3) 0.029(2) 0.001(2) 0.008(2) 0.005(2)
C(68) 0.055(3) 0.088(4) 0.041(3) 0.009(2) 0.014(2) 0.018(3)
C(69) 0.051(3) 0.061(3) 0.057(3) 0.008(2) 0.018(2) 0.003(2)
C(71) 0.059(3) 0.128(6) 0.057(4) -0.024(3) 0.012(3) 0.024(4)
C(72) 0.086(4) 0.149(7) 0.064(4) -0.043(4) 0.003(3) 0.060(4)
C(73) 0.054(3) 0.071(4) 0.080(4) -0.016(2) -0.001(3) 0.044(3)
C(74) 0.095(5) 0.26(1) 0.052(4) -0.037(6) 0.033(4) -0.044(6)
C(75) 0.148(9) 0.21(1) 0.17(1) -0.005(8) 0.036(8) -0.025(9)
C(76) 0.076(7) 0.14(1) 0.17(1) -0.029(7) 0.034(8) -0.08(1)
C(76A) 0.20(2) 0.14(2) 0.009(6) 0.06(1) -0.025(8) -0.002(8)
C(77) 0.066(3) 0.057(4) 0.134(6) -0.020(3) -0.005(4) 0.046(4)
C(78) 0.168(8) 0.081(6) 0.172(9) -0.018(5) -0.079(7) 0.016(6)
C(79) 0.135(6) 0.074(5) 0.137(7) -0.032(4) 0.022(5) 0.015(5)
B(1) 0.034(2) 0.021(2) 0.036(2) 0.005(2) 0.007(2) 0.005(2)
B(2) 0.031(2) 0.033(2) 0.033(2) -0.001(2) 0.005(2) 0.004(2)

loop_
_atom_type_symbol
_atom_type_description
_atom_type_scat_dispersion_real
_atom_type_scat_dispersion_imag
_atom_type_scat_source
C C 0.003 0.002
;International Tables for Crystallography
(1992, Vol. C, Tables 4.2.6.8 and 6.1.1.4)
;
H H 0.000 0.000
;International Tables for Crystallography
(1992, Vol. C, Table 6.1.1.4)
;
O O 0.011 0.006
;International Tables for Crystallography
(1992, Vol. C, Tables 4.2.6.8 and 6.1.1.4)
;
N N 0.006 0.003
;International Tables for Crystallography
(1992, Vol. C, Tables 4.2.6.8 and 6.1.1.4)
;
B B 0.001 0.001
;International Tables for Crystallography
(1992, Vol. C, Tables 4.2.6.8 and 6.1.1.4)
;
Cr Cr 0.321 0.624
;International Tables for Crystallography
(1992, Vol. C, Tables 4.2.6.8 and 6.1.1.4)
;

loop_
_geom_angle_atom_site_label_1
_geom_angle_atom_site_label_2
_geom_angle_atom_site_label_3
_geom_angle
_geom_angle_site_symmetry_1
_geom_angle_site_symmetry_2
_geom_angle_site_symmetry_3
_geom_angle_publ_flag
Cr(2) Cr(1) O(1) 47.00(7) . . . yes
Cr(2) Cr(1) O(2) 48.84(6) . . . yes
Cr(2) Cr(1) O(3) 48.08(7) . . . yes
Cr(2) Cr(1) N(11) 128.58(9) . . . yes
Cr(2) Cr(1) N(21) 127.82(8) . . . yes
Cr(2) Cr(1) N(31) 123.63(8) . . . yes
O(1) Cr(1) O(2) 80.91(9) . . . yes
O(1) Cr(1) O(3) 79.0(1) . . . yes
O(1) Cr(1) N(11) 173.6(1) . . . yes
O(1) Cr(1) N(21) 99.2(1) . . . yes
O(1) Cr(1) N(31) 92.7(1) . . . yes
O(2) Cr(1) O(3) 80.31(10) . . . yes
O(2) Cr(1) N(11) 92.7(1) . . . yes
O(2) Cr(1) N(21) 174.8(1) . . . yes
O(2) Cr(1) N(31) 95.6(1) . . . yes
O(3) Cr(1) N(11) 100.9(1) . . . yes
O(3) Cr(1) N(21) 94.5(1) . . . yes
O(3) Cr(1) N(31) 171.2(1) . . . yes
N(11) Cr(1) N(21) 87.2(1) . . . yes
N(11) Cr(1) N(31) 87.0(1) . . . yes
N(21) Cr(1) N(31) 89.6(1) . . . yes
Cr(1) Cr(2) O(1) 45.82(7) . . . yes
Cr(1) Cr(2) O(2) 47.46(6) . . . yes
Cr(1) Cr(2) O(3) 47.10(7) . . . yes
Cr(1) Cr(2) O(4) 124.72(8) . . . yes
Cr(1) Cr(2) N(51) 126.21(8) . . . yes
Cr(1) Cr(2) N(61) 122.61(9) . . . yes
O(1) Cr(2) O(2) 78.93(9) . . . yes
O(1) Cr(2) O(3) 77.4(1) . . . yes
O(1) Cr(2) O(4) 170.1(1) . . . yes
O(1) Cr(2) N(51) 91.4(1) . . . yes
O(1) Cr(2) N(61) 96.6(1) . . . yes
O(2) Cr(2) O(3) 78.53(9) . . . yes
O(2) Cr(2) O(4) 95.8(1) . . . yes
O(2) Cr(2) N(51) 169.9(1) . . . yes
O(2) Cr(2) N(61) 91.7(1) . . . yes
O(3) Cr(2) O(4) 93.4(1) . . . yes
O(3) Cr(2) N(51) 102.2(1) . . . yes
O(3) Cr(2) N(61) 169.3(1) . . . yes
O(4) Cr(2) N(51) 94.2(1) . . . yes
O(4) Cr(2) N(61) 91.9(1) . . . yes
N(51) Cr(2) N(61) 86.6(1) . . . yes
Cr(1) O(1) Cr(2) 87.2(1) . . . yes
Cr(1) O(2) Cr(2) 83.70(8) . . . yes
Cr(1) O(3) Cr(2) 84.82(10) . . . yes
Cr(1) N(11) N(12) 117.2(2) . . . yes
Cr(1) N(11) C(11) 135.5(2) . . . yes
N(12) N(11) C(11) 107.2(3) . . . yes
N(11) N(12) C(13) 108.5(3) . . . yes
N(11) N(12) B(1) 119.4(3) . . . yes
C(13) N(12) B(1) 131.4(3) . . . yes
Cr(1) N(21) N(22) 117.4(2) . . . yes
Cr(1) N(21) C(21) 134.9(2) . . . yes
N(22) N(21) C(21) 107.2(3) . . . yes
N(21) N(22) C(23) 109.6(3) . . . yes
N(21) N(22) B(1) 118.9(3) . . . yes
C(23) N(22) B(1) 131.4(3) . . . yes
Cr(1) N(31) N(32) 118.0(2) . . . yes
Cr(1) N(31) C(31) 135.2(2) . . . yes
N(32) N(31) C(31) 106.8(3) . . . yes
N(31) N(32) C(33) 110.1(3) . . . yes
N(31) N(32) B(1) 118.4(3) . . . yes
C(33) N(32) B(1) 131.5(3) . . . yes
N(42) N(41) C(41) 106.9(3) . . . yes
N(41) N(42) C(43) 108.5(3) . . . yes
N(41) N(42) B(2) 120.5(3) . . . yes
C(43) N(42) B(2) 130.5(3) . . . yes
Cr(2) N(51) N(52) 122.0(2) . . . yes
Cr(2) N(51) C(51) 129.5(3) . . . yes
N(52) N(51) C(51) 107.7(3) . . . yes
N(51) N(52) C(53) 107.8(3) . . . yes
N(51) N(52) B(2) 128.2(3) . . . yes
C(53) N(52) B(2) 123.6(3) . . . yes
Cr(2) N(61) N(62) 123.1(2) . . . yes
Cr(2) N(61) C(61) 128.4(2) . . . yes
N(62) N(61) C(61) 107.6(3) . . . yes
N(61) N(62) C(63) 107.6(3) . . . yes
N(61) N(62) B(2) 125.9(3) . . . yes
C(63) N(62) B(2) 125.0(3) . . . yes
N(72) N(71) C(71) 106.3(5) . . . yes
N(71) N(72) C(73) 112.5(4) . . . yes
N(11) C(11) C(12) 109.6(3) . . . yes
N(11) C(11) C(14) 123.9(3) . . . yes
C(12) C(11) C(14) 126.5(3) . . . yes
C(11) C(12) C(13) 106.4(3) . . . yes
N(12) C(13) C(12) 108.3(3) . . . yes
N(12) C(13) C(17) 122.8(3) . . . yes
C(12) C(13) C(17) 128.8(3) . . . yes
C(11) C(14) C(15) 111.3(3) . . . yes
C(11) C(14) C(16) 110.4(4) . . . yes
C(15) C(14) C(16) 110.8(4) . . . yes
C(13) C(17) C(18) 110.6(4) . . . yes
C(13) C(17) C(19) 111.2(3) . . . yes
C(18) C(17) C(19) 110.5(4) . . . yes
N(21) C(21) C(22) 109.3(3) . . . yes
N(21) C(21) C(24) 124.8(3) . . . yes
C(22) C(21) C(24) 125.8(3) . . . yes
C(21) C(22) C(23) 106.8(4) . . . yes
N(22) C(23) C(22) 107.0(3) . . . yes
N(22) C(23) C(27) 125.5(3) . . . yes
C(22) C(23) C(27) 127.5(4) . . . yes
C(21) C(24) C(25) 108.9(4) . . . yes
C(21) C(24) C(26) 112.9(4) . . . yes
C(25) C(24) C(26) 109.9(4) . . . yes
C(23) C(27) C(28) 110.9(4) . . . yes
C(23) C(27) C(29) 109.8(4) . . . yes
C(28) C(27) C(29) 109.9(4) . . . yes
N(31) C(31) C(32) 109.1(3) . . . yes
N(31) C(31) C(34) 124.3(4) . . . yes
C(32) C(31) C(34) 126.6(4) . . . yes
C(31) C(32) C(33) 106.5(4) . . . yes
N(32) C(33) C(32) 107.4(3) . . . yes
N(32) C(33) C(37) 123.9(3) . . . yes
C(32) C(33) C(37) 128.7(4) . . . yes
C(31) C(34) C(35) 109.7(4) . . . yes
C(31) C(34) C(36) 111.2(4) . . . yes
C(35) C(34) C(36) 110.7(4) . . . yes
C(33) C(37) C(38) 111.3(3) . . . yes
C(33) C(37) C(39) 111.9(3) . . . yes
C(38) C(37) C(39) 109.5(4) . . . yes
N(41) C(41) C(42) 110.5(4) . . . yes
N(41) C(41) C(44) 121.0(5) . . . yes
C(42) C(41) C(44) 128.4(5) . . . yes
C(41) C(42) C(43) 106.3(4) . . . yes
N(42) C(43) C(42) 107.8(4) . . . yes
N(42) C(43) C(47) 126.5(4) . . . yes
C(42) C(43) C(47) 125.7(4) . . . yes
C(41) C(44) C(45) 115.6(6) . . . yes
C(41) C(44) C(46) 114.3(4) . . . yes
C(45) C(44) C(46) 120.5(5) . . . yes
C(43) C(47) C(48) 111.3(3) . . . yes
C(43) C(47) C(49) 110.4(4) . . . yes
C(48) C(47) C(49) 109.3(4) . . . yes
N(51) C(51) C(52) 109.5(4) . . . yes
N(51) C(51) C(54) 123.6(3) . . . yes
C(52) C(51) C(54) 126.8(4) . . . yes
C(51) C(52) C(53) 106.9(4) . . . yes
N(52) C(53) C(52) 108.2(3) . . . yes
N(52) C(53) C(57) 123.8(4) . . . yes
C(52) C(53) C(57) 127.8(4) . . . yes
C(51) C(54) C(55) 111.3(4) . . . yes
C(51) C(54) C(56) 111.2(4) . . . yes
C(55) C(54) C(56) 109.4(4) . . . yes
C(53) C(57) C(58) 109.6(4) . . . yes
C(53) C(57) C(59) 111.4(5) . . . yes
C(58) C(57) C(59) 110.1(4) . . . yes
N(61) C(61) C(62) 109.2(3) . . . yes
N(61) C(61) C(64) 124.2(3) . . . yes
C(62) C(61) C(64) 126.4(3) . . . yes
C(61) C(62) C(63) 106.4(3) . . . yes
N(62) C(63) C(62) 109.2(3) . . . yes
N(62) C(63) C(67) 123.6(3) . . . yes
C(62) C(63) C(67) 127.2(3) . . . yes
C(61) C(64) C(65) 112.7(4) . . . yes
C(61) C(64) C(66) 110.5(3) . . . yes
C(65) C(64) C(66) 109.5(4) . . . yes
C(63) C(67) C(68) 111.7(3) . . . yes
C(63) C(67) C(69) 110.2(4) . . . yes
C(68) C(67) C(69) 110.0(3) . . . yes
N(71) C(71) C(72) 109.4(5) . . . yes
N(71) C(71) C(74) 119.5(7) . . . yes
C(72) C(71) C(74) 131.0(7) . . . yes
C(71) C(72) C(73) 107.4(6) . . . yes
N(72) C(73) C(72) 104.3(5) . . . yes
N(72) C(73) C(77) 120.9(5) . . . yes
C(72) C(73) C(77) 134.7(6) . . . yes
C(71) C(74) C(75) 115.3(7) . . . yes
C(71) C(74) C(76) 121.6(9) . . . yes
C(71) C(74) C(76A) 100.8(9) . . . yes
C(75) C(74) C(76) 120.9(10) . . . yes
C(75) C(74) C(76A) 102(1) . . . yes
C(76) C(74) C(76A) 81(1) . . . yes
C(73) C(77) C(78) 110.9(5) . . . yes
C(73) C(77) C(79) 113.1(5) . . . yes
C(78) C(77) C(79) 107.0(6) . . . yes
N(12) B(1) N(22) 109.5(3) . . . yes
N(12) B(1) N(32) 108.9(3) . . . yes
N(22) B(1) N(32) 108.3(3) . . . yes
N(42) B(2) N(52) 110.4(3) . . . yes
N(42) B(2) N(62) 116.0(3) . . . yes
N(52) B(2) N(62) 112.0(3) . . . yes

loop_
_geom_bond_atom_site_label_1
_geom_bond_atom_site_label_2
_geom_bond_distance
_geom_bond_site_symmetry_1
_geom_bond_site_symmetry_2
_geom_bond_publ_flag
Cr(1) Cr(2) 2.6761(7) . . yes
Cr(1) O(1) 1.921(2) . . yes
Cr(1) O(2) 1.984(2) . . yes
Cr(1) O(3) 1.968(3) . . yes
Cr(1) N(11) 2.067(3) . . yes
Cr(1) N(21) 2.073(3) . . yes
Cr(1) N(31) 2.092(3) . . yes
Cr(2) O(1) 1.959(3) . . yes
Cr(2) O(2) 2.027(2) . . yes
Cr(2) O(3) 1.999(2) . . yes
Cr(2) O(4) 1.933(3) . . yes
Cr(2) N(51) 2.062(3) . . yes
Cr(2) N(61) 2.041(3) . . yes
N(11) N(12) 1.387(4) . . yes
N(11) C(11) 1.345(5) . . yes
N(12) C(13) 1.364(5) . . yes
N(12) B(1) 1.542(5) . . yes
N(21) N(22) 1.376(4) . . yes
N(21) C(21) 1.336(4) . . yes
N(22) C(23) 1.353(5) . . yes
N(22) B(1) 1.546(5) . . yes
N(31) N(32) 1.377(4) . . yes
N(31) C(31) 1.348(5) . . yes
N(32) C(33) 1.352(5) . . yes
N(32) B(1) 1.542(5) . . yes
N(41) N(42) 1.383(4) . . yes
N(41) C(41) 1.334(6) . . yes
N(42) C(43) 1.379(5) . . yes
N(42) B(2) 1.541(6) . . yes
N(51) N(52) 1.386(4) . . yes
N(51) C(51) 1.336(5) . . yes
N(52) C(53) 1.370(5) . . yes
N(52) B(2) 1.568(6) . . yes
N(61) N(62) 1.395(4) . . yes
N(61) C(61) 1.341(4) . . yes
N(62) C(63) 1.359(4) . . yes
N(62) B(2) 1.581(5) . . yes
N(71) N(72) 1.360(5) . . yes
N(71) C(71) 1.321(8) . . yes
N(72) C(73) 1.348(8) . . yes
C(11) C(12) 1.393(5) . . yes
C(11) C(14) 1.511(6) . . yes
C(12) C(13) 1.377(6) . . yes
C(13) C(17) 1.512(5) . . yes
C(14) C(15) 1.519(8) . . yes
C(14) C(16) 1.515(6) . . yes
C(17) C(18) 1.521(7) . . yes
C(17) C(19) 1.524(6) . . yes
C(21) C(22) 1.384(6) . . yes
C(21) C(24) 1.514(6) . . yes
C(22) C(23) 1.387(6) . . yes
C(23) C(27) 1.496(6) . . yes
C(24) C(25) 1.514(7) . . yes
C(24) C(26) 1.515(7) . . yes
C(27) C(28) 1.534(7) . . yes
C(27) C(29) 1.517(8) . . yes
C(31) C(32) 1.402(6) . . yes
C(31) C(34) 1.501(6) . . yes
C(32) C(33) 1.382(5) . . yes
C(33) C(37) 1.504(5) . . yes
C(34) C(35) 1.537(6) . . yes
C(34) C(36) 1.528(7) . . yes
C(37) C(38) 1.526(6) . . yes
C(37) C(39) 1.523(6) . . yes
C(41) C(42) 1.388(7) . . yes
C(41) C(44) 1.531(7) . . yes
C(42) C(43) 1.373(6) . . yes
C(43) C(47) 1.512(6) . . yes
C(44) C(45) 1.392(9) . . yes
C(44) C(46) 1.481(7) . . yes
C(47) C(48) 1.531(6) . . yes
C(47) C(49) 1.533(7) . . yes
C(51) C(52) 1.383(5) . . yes
C(51) C(54) 1.492(6) . . yes
C(52) C(53) 1.369(7) . . yes
C(53) C(57) 1.498(6) . . yes
C(54) C(55) 1.524(6) . . yes
C(54) C(56) 1.524(7) . . yes
C(57) C(58) 1.542(8) . . yes
C(57) C(59) 1.523(7) . . yes
C(61) C(62) 1.394(6) . . yes
C(61) C(64) 1.507(6) . . yes
C(62) C(63) 1.368(5) . . yes
C(63) C(67) 1.506(6) . . yes
C(64) C(65) 1.523(6) . . yes
C(64) C(66) 1.527(6) . . yes
C(67) C(68) 1.522(6) . . yes
C(67) C(69) 1.538(6) . . yes
C(71) C(72) 1.39(1) . . yes
C(71) C(74) 1.52(1) . . yes
C(72) C(73) 1.396(9) . . yes
C(73) C(77) 1.521(8) . . yes
C(74) C(75) 1.45(1) . . yes
C(74) C(76) 1.37(2) . . yes
C(74) C(76A) 1.63(2) . . yes
C(77) C(78) 1.51(1) . . yes
C(77) C(79) 1.535(10) . . yes

loop_
_geom_contact_atom_site_label_1
_geom_contact_atom_site_label_2
_geom_contact_distance
_geom_contact_site_symmetry_1
_geom_contact_site_symmetry_2
_geom_contact_publ_flag
Cr(1) Cr(2) 2.6761(7) . . ?
C(65) C(78) 3.580(9) . 2_655 ?
O(1) O(2) 2.534(3) . . ?
O(1) N(41) 2.646(4) . . ?
O(1) N(51) 2.879(4) . . ?
O(1) N(31) 2.906(3) . . ?
O(1) N(61) 2.988(4) . . ?
O(2) O(3) 2.549(3) . . ?
O(2) N(61) 2.919(4) . . ?
O(2) N(11) 2.933(4) . . ?
O(2) O(4) 2.940(4) . . ?
O(3) O(4) 2.862(3) . . ?
O(3) N(21) 2.970(4) . . ?
O(3) N(71) 2.974(5) . . ?
O(4) N(72) 2.642(5) . . ?
O(4) N(61) 2.857(4) . . ?
O(4) N(51) 2.927(4) . . ?
N(11) N(21) 2.856(4) . . ?
N(11) N(31) 2.865(4) . . ?
N(12) N(32) 2.510(4) . . ?
N(12) N(22) 2.521(4) . . ?
N(12) N(21) 2.974(4) . . ?
N(21) N(31) 2.936(4) . . ?
N(22) N(32) 2.503(4) . . ?
N(42) N(52) 2.553(5) . . ?
N(42) N(62) 2.647(4) . . ?
N(51) N(61) 2.815(4) . . ?
N(52) N(62) 2.610(4) . . ?
